data_4509278
loop_
_publ_author_name
'Sarma, Bipul'
'Nath, Naba K.'
'Bhogala, Balakrishna R.'
'Nangia, Ashwini'

_publ_section_title
;
 Synthon Competition and Cooperation in Molecular Salts of Hydroxybenzoic
 Acids and Aminopyridines
;
_journal_issue 3
_journal_name_full 'Crystal Growth &amp; Design'
_journal_page_first 1546
_journal_paper_doi 10.1021/cg801145c
_journal_volume 9
_journal_year 2009
_chemical_formula_moiety C7H5O4.C5H7N2
_chemical_formula_sum 'C12 H12 N2 O4'
_chemical_formula_weight 248.24
_chemical_name_systematic
; 
 3-Aminopyridinium 3,5-dihydroxybenzoate 
;
_space_group_IT_number 14
_symmetry_cell_setting monoclinic
_symmetry_space_group_name_Hall '-P 2yn'
_symmetry_space_group_name_H-M 'P 1 21/n 1'
_atom_sites_solution_hydrogens geom
_atom_sites_solution_primary direct
_atom_sites_solution_secondary difmap
_audit_creation_method SHELXL-97
_cell_angle_alpha 90.00
_cell_angle_beta 105.398(2)
_cell_angle_gamma 90.00
_cell_formula_units_Z 4
_cell_length_a 9.6416(15)
_cell_length_b 10.5167(16)
_cell_length_c 11.7845(19)
_cell_measurement_reflns_used 1101
_cell_measurement_temperature 100(2)
_cell_measurement_theta_max 25.94
_cell_measurement_theta_min 2.64
_cell_volume 1152.0(3)
_computing_cell_refinement 'Bruker SMART'
_computing_data_collection 'Bruker SMART'
_computing_data_reduction 'Bruker SAINT'
_computing_molecular_graphics 'Bruker SHELXTL'
_computing_publication_material 'Bruker SHELXTL'
_computing_structure_refinement 'SHELXL-97 (Sheldrick, 1997)'
_computing_structure_solution 'SHELXS-97 (Sheldrick, 1990)'
_diffrn_ambient_temperature 100(2)
_diffrn_measured_fraction_theta_full 0.767
_diffrn_measured_fraction_theta_max 0.767
_diffrn_measurement_device_type 'CCD area detector'
_diffrn_measurement_method 'phi and omega scans'
_diffrn_radiation_monochromator graphite
_diffrn_radiation_source 'fine-focus sealed tube'
_diffrn_radiation_type MoK\a
_diffrn_radiation_wavelength 0.71073
_diffrn_reflns_av_R_equivalents 0.0270
_diffrn_reflns_av_sigmaI/netI 0.0536
_diffrn_reflns_limit_h_max 8
_diffrn_reflns_limit_h_min -10
_diffrn_reflns_limit_k_max 2
_diffrn_reflns_limit_k_min -12
_diffrn_reflns_limit_l_max 14
_diffrn_reflns_limit_l_min -13
_diffrn_reflns_number 2761
_diffrn_reflns_theta_full 25.99
_diffrn_reflns_theta_max 25.99
_diffrn_reflns_theta_min 2.64
_exptl_absorpt_coefficient_mu 0.109
_exptl_absorpt_correction_T_max 0.9849
_exptl_absorpt_correction_T_min 0.9732
_exptl_absorpt_correction_type multi-scan
_exptl_absorpt_process_details 'SADABS-Bruker Nonius area detector scaling and absorption correction - V2.10'
_exptl_crystal_colour colourless
_exptl_crystal_density_diffrn 1.431
_exptl_crystal_density_method 'not measured'
_exptl_crystal_description block
_exptl_crystal_F_000 520
_exptl_crystal_size_max 0.25
_exptl_crystal_size_mid 0.15
_exptl_crystal_size_min 0.14
_refine_diff_density_max 0.193
_refine_diff_density_min -0.226
_refine_diff_density_rms 0.051
_refine_ls_extinction_method none
_refine_ls_goodness_of_fit_ref 1.004
_refine_ls_hydrogen_treatment mixed
_refine_ls_matrix_type full
_refine_ls_number_parameters 211
_refine_ls_number_reflns 1738
_refine_ls_number_restraints 0
_refine_ls_restrained_S_all 1.004
_refine_ls_R_factor_all 0.0675
_refine_ls_R_factor_gt 0.0457
_refine_ls_shift/su_max 0.000
_refine_ls_shift/su_mean 0.000
_refine_ls_structure_factor_coef Fsqd
_refine_ls_weighting_details 'calc w=1/[\s^2^(Fo^2^)+(0.0589P)^2^+0.0000P] where P=(Fo^2^+2Fc^2^)/3'
_refine_ls_weighting_scheme calc
_refine_ls_wR_factor_gt 0.1026
_refine_ls_wR_factor_ref 0.1133
_reflns_number_gt 1287
_reflns_number_total 1738
_reflns_threshold_expression >2sigma(I)
_cod_data_source_file cg801145csup8.cif
_cod_data_source_block a_3-APH+.3,5-DiHBA-_1:1_(4)
_cod_depositor_comments
;
The following automatic conversions were performed:

'_symmetry_cell_setting' value 'Monoclinic' changed to 'monoclinic'
according to /home/saulius/struct/CIF-dictionaries/cif_core.dic
dictionary named 'cif_core.dic' version 2.4.2 from 2011-04-26.

Automatic conversion script
Id: cif_fix_values 1891 2012-01-12 08:04:46Z andrius 
;
_cod_original_sg_symbol_H-M 'P2(1)/n  '
_cod_database_code 4509278

loop_
_symmetry_equiv_pos_as_xyz
'x, y, z'
'-x+1/2, y+1/2, -z+1/2'
'-x, -y, -z'
'x-1/2, -y-1/2, z-1/2'

loop_
_atom_site_label
_atom_site_type_symbol
_atom_site_fract_x
_atom_site_fract_y
_atom_site_fract_z
_atom_site_U_iso_or_equiv
_atom_site_adp_type
_atom_site_occupancy
_atom_site_symmetry_multiplicity
_atom_site_calc_flag
O4 O 0.6505(2) 0.98266(17) 0.94139(14) 0.0236(5) Uani 1 1 d
O1 O 1.04908(19) 0.72453(15) 0.85750(14) 0.0200(5) Uani 1 1 d
O2 O 0.98442(19) 0.69895(14) 0.66355(14) 0.0177(5) Uani 1 1 d
O3 O 0.46429(19) 0.85265(15) 0.54234(15) 0.0203(5) Uani 1 1 d
N1 N 0.2993(3) 0.64682(18) 0.82087(17) 0.0194(6) Uani 1 1 d
N2 N 0.6521(3) 0.6461(2) 1.02816(19) 0.0197(6) Uani 1 1 d
C6 C 0.6654(3) 0.9188(2) 0.8432(2) 0.0175(7) Uani 1 1 d
C2 C 0.8137(3) 0.7919(2) 0.75304(19) 0.0155(7) Uani 1 1 d
C4 C 0.5759(3) 0.8522(2) 0.6423(2) 0.0155(6) Uani 1 1 d
C5 C 0.5555(3) 0.9170(2) 0.7392(2) 0.0173(7) Uani 1 1 d
C8 C 0.4064(3) 0.6649(2) 0.9190(2) 0.0189(7) Uani 1 1 d
C10 C 0.5716(3) 0.5749(2) 0.8244(2) 0.0195(7) Uani 1 1 d
C11 C 0.4589(3) 0.5576(2) 0.7250(2) 0.0203(7) Uani 1 1 d
C9 C 0.5462(3) 0.6301(2) 0.9254(2) 0.0164(7) Uani 1 1 d
C1 C 0.9573(3) 0.7336(2) 0.7577(2) 0.0162(7) Uani 1 1 d
C3 C 0.7037(3) 0.7884(2) 0.6489(2) 0.0152(6) Uani 1 1 d
C7 C 0.7938(3) 0.8562(2) 0.8511(2) 0.0168(7) Uani 1 1 d
C12 C 0.3219(3) 0.5936(2) 0.7231(2) 0.0199(7) Uani 1 1 d
H12 H 0.233(2) 0.5833(19) 0.6588(19) 0.010(6) Uiso 1 1 d
H7 H 0.869(2) 0.861(2) 0.922(2) 0.011(6) Uiso 1 1 d
H3 H 0.720(3) 0.746(2) 0.580(2) 0.024(7) Uiso 1 1 d
H5 H 0.469(3) 0.958(2) 0.7353(19) 0.008(6) Uiso 1 1 d
H11 H 0.479(3) 0.520(3) 0.658(2) 0.034(8) Uiso 1 1 d
H8 H 0.381(3) 0.706(3) 0.987(2) 0.035(8) Uiso 1 1 d
H2A H 0.623(3) 0.693(3) 1.088(2) 0.029(8) Uiso 1 1 d
H10 H 0.663(3) 0.549(2) 0.826(2) 0.012(7) Uiso 1 1 d
H4 H 0.592(3) 1.050(3) 0.918(2) 0.044(9) Uiso 1 1 d
H2B H 0.754(4) 0.641(3) 1.028(3) 0.062(12) Uiso 1 1 d
H3A H 0.502(4) 0.821(3) 0.480(3) 0.061(12) Uiso 1 1 d
H1 H 0.194(4) 0.676(3) 0.829(3) 0.071(12) Uiso 1 1 d

loop_
_atom_site_aniso_label
_atom_site_aniso_U_11
_atom_site_aniso_U_22
_atom_site_aniso_U_33
_atom_site_aniso_U_23
_atom_site_aniso_U_13
_atom_site_aniso_U_12
O4 0.0303(13) 0.0256(9) 0.0140(9) -0.0016(7) 0.0043(9) 0.0108(8)
O1 0.0158(11) 0.0298(9) 0.0142(9) 0.0001(7) 0.0034(9) 0.0025(8)
O2 0.0182(12) 0.0221(8) 0.0137(9) 0.0002(7) 0.0057(8) 0.0000(7)
O3 0.0146(12) 0.0296(9) 0.0156(10) -0.0033(7) 0.0021(9) 0.0007(8)
N1 0.0189(15) 0.0224(11) 0.0172(11) 0.0000(8) 0.0051(11) 0.0009(10)
N2 0.0122(15) 0.0297(12) 0.0185(12) -0.0022(9) 0.0065(12) 0.0007(10)
C6 0.0235(18) 0.0196(12) 0.0112(12) 0.0020(9) 0.0079(13) 0.0002(11)
C2 0.0175(16) 0.0164(11) 0.0138(12) 0.0027(9) 0.0062(12) -0.0022(10)
C4 0.0153(16) 0.0186(12) 0.0132(12) 0.0020(9) 0.0046(12) -0.0035(10)
C5 0.0155(17) 0.0183(12) 0.0206(14) 0.0017(9) 0.0094(13) 0.0049(11)
C8 0.0177(18) 0.0226(13) 0.0175(14) -0.0012(10) 0.0065(13) 0.0013(11)
C10 0.0185(18) 0.0169(12) 0.0260(15) 0.0024(10) 0.0110(14) 0.0039(11)
C11 0.0254(19) 0.0199(12) 0.0183(14) -0.0001(10) 0.0103(14) 0.0015(11)
C9 0.0169(17) 0.0144(11) 0.0199(13) 0.0030(9) 0.0085(13) 0.0005(10)
C1 0.0167(16) 0.0169(12) 0.0153(13) 0.0020(9) 0.0047(13) -0.0042(10)
C3 0.0162(16) 0.0168(11) 0.0150(13) -0.0002(9) 0.0082(12) -0.0018(10)
C7 0.0195(16) 0.0179(12) 0.0101(12) 0.0039(9) -0.0011(12) -0.0018(11)
C12 0.0208(18) 0.0227(12) 0.0165(13) -0.0002(9) 0.0056(14) 0.0023(11)

loop_
_atom_type_symbol
_atom_type_description
_atom_type_scat_dispersion_real
_atom_type_scat_dispersion_imag
_atom_type_scat_source
C C 0.0033 0.0016 'International Tables Vol C Tables 4.2.6.8 and 6.1.1.4'
H H 0.0000 0.0000 'International Tables Vol C Tables 4.2.6.8 and 6.1.1.4'
N N 0.0061 0.0033 'International Tables Vol C Tables 4.2.6.8 and 6.1.1.4'
O O 0.0106 0.0060 'International Tables Vol C Tables 4.2.6.8 and 6.1.1.4'

loop_
_geom_angle_atom_site_label_1
_geom_angle_atom_site_label_2
_geom_angle_atom_site_label_3
_geom_angle
C6 O4 H4 108.8(18)
C4 O3 H3A 106(2)
C8 N1 C12 122.1(3)
C8 N1 H1 113.9(18)
C12 N1 H1 123.9(18)
C9 N2 H2A 114.7(17)
C9 N2 H2B 120(2)
H2A N2 H2B 121(3)
O4 C6 C7 117.9(2)
O4 C6 C5 121.4(2)
C7 C6 C5 120.7(2)
C3 C2 C7 120.2(3)
C3 C2 C1 120.0(2)
C7 C2 C1 119.7(2)
O3 C4 C3 122.3(2)
O3 C4 C5 117.1(2)
C3 C4 C5 120.6(2)
C4 C5 C6 119.3(3)
C4 C5 H5 120.7(14)
C6 C5 H5 120.0(14)
N1 C8 C9 121.7(3)
N1 C8 H8 117.0(16)
C9 C8 H8 121.2(16)
C11 C10 C9 119.9(3)
C11 C10 H10 120.8(15)
C9 C10 H10 119.3(15)
C12 C11 C10 121.1(3)
C12 C11 H11 120.9(17)
C10 C11 H11 118.1(17)
N2 C9 C8 120.3(2)
N2 C9 C10 122.9(3)
C8 C9 C10 116.8(2)
O2 C1 O1 122.4(2)
O2 C1 C2 119.4(2)
O1 C1 C2 118.2(2)
C4 C3 C2 119.6(2)
C4 C3 H3 120.6(15)
C2 C3 H3 119.7(16)
C6 C7 C2 119.5(2)
C6 C7 H7 119.6(14)
C2 C7 H7 120.8(14)
N1 C12 C11 118.3(2)
N1 C12 H12 113.3(13)
C11 C12 H12 128.3(13)

loop_
_geom_bond_atom_site_label_1
_geom_bond_atom_site_label_2
_geom_bond_distance
O4 C6 1.378(3)
O4 H4 0.90(3)
O1 C1 1.274(3)
O2 C1 1.260(3)
O3 C4 1.368(3)
O3 H3A 0.96(4)
N1 C8 1.344(3)
N1 C12 1.350(3)
N1 H1 1.09(4)
N2 C9 1.371(3)
N2 H2A 0.96(3)
N2 H2B 0.98(4)
C6 C7 1.384(4)
C6 C5 1.392(3)
C2 C3 1.393(3)
C2 C7 1.395(3)
C2 C1 1.501(4)
C4 C3 1.387(4)
C4 C5 1.389(3)
C5 H5 0.93(2)
C8 C9 1.379(4)
C8 H8 1.00(3)
C10 C11 1.382(3)
C10 C9 1.404(3)
C10 H10 0.92(2)
C11 C12 1.368(4)
C11 H11 0.95(3)
C3 H3 0.98(2)
C7 H7 0.95(2)
C12 H12 0.99(2)
